data_7216533
loop_
_publ_author_name
'Jones, Charlotte L.'
'Wilson, Chick C.'
'Thomas, Lynne H.'

_publ_section_title
;
 Turning colour on and off using molecular disorder and proton transfer in
 multi-component molecular complexes
;
_journal_issue 26
_journal_name_full CrystEngComm
_journal_page_first 5849
_journal_paper_doi 10.1039/c4ce00229f
_journal_volume 16
_journal_year 2014
_chemical_formula_sum 'C27 H24 I2 N6 O13'
_chemical_formula_weight 894.32
_chemical_name_systematic
;
 ?
;
_space_group_IT_number 2
_symmetry_space_group_name_Hall '-P 1'
_symmetry_space_group_name_H-M 'P -1'
_atom_sites_solution_hydrogens geom
_atom_sites_solution_primary direct
_atom_sites_solution_secondary difmap
_audit_creation_method SHELXL-97
_cell_angle_alpha 94.249(16)
_cell_angle_beta 91.739(16)
_cell_angle_gamma 90.493(19)
_cell_formula_units_Z 2
_cell_length_a 9.947(7)
_cell_length_b 12.823(9)
_cell_length_c 13.020(10)
_cell_measurement_temperature 100
_cell_volume 1655(2)
_computing_structure_refinement 'SHELXL-97 (Sheldrick, 2008)'
_diffrn_ambient_temperature 100
_diffrn_measured_fraction_theta_full 0.992
_diffrn_measured_fraction_theta_max 0.992
_diffrn_radiation_monochromator graphite
_diffrn_radiation_source 'fine-focus sealed tube'
_diffrn_radiation_type MoK\a
_diffrn_radiation_wavelength 0.71075
_diffrn_reflns_av_R_equivalents 0.0586
_diffrn_reflns_av_sigmaI/netI 0.0460
_diffrn_reflns_limit_h_max 12
_diffrn_reflns_limit_h_min -12
_diffrn_reflns_limit_k_max 16
_diffrn_reflns_limit_k_min -15
_diffrn_reflns_limit_l_max 16
_diffrn_reflns_limit_l_min -16
_diffrn_reflns_number 38785
_diffrn_reflns_theta_full 27.48
_diffrn_reflns_theta_max 27.48
_diffrn_reflns_theta_min 2.99
_exptl_absorpt_coefficient_mu 1.967
_exptl_absorpt_correction_T_max 1.0000
_exptl_absorpt_correction_T_min 0.6538
_exptl_absorpt_correction_type multi-scan
_exptl_absorpt_process_details 'ABSCOR (Rigaku, 1995)'
_exptl_crystal_density_diffrn 1.730
_exptl_crystal_density_method 'not measured'
_exptl_crystal_F_000 840
_refine_diff_density_max 1.831
_refine_diff_density_min -0.695
_refine_diff_density_rms 0.094
_refine_ls_extinction_method none
_refine_ls_goodness_of_fit_ref 1.075
_refine_ls_hydrogen_treatment constr
_refine_ls_matrix_type full
_refine_ls_number_parameters 344
_refine_ls_number_reflns 7522
_refine_ls_number_restraints 20
_refine_ls_restrained_S_all 1.075
_refine_ls_R_factor_all 0.1317
_refine_ls_R_factor_gt 0.0791
_refine_ls_shift/su_max 0.001
_refine_ls_shift/su_mean 0.000
_refine_ls_structure_factor_coef Fsqd
_refine_ls_weighting_details 'calc w=1/[\s^2^(Fo^2^)+(0.0777P)^2^+4.0012P] where P=(Fo^2^+2Fc^2^)/3'
_refine_ls_weighting_scheme calc
_refine_ls_wR_factor_gt 0.1856
_refine_ls_wR_factor_ref 0.2125
_reflns_number_gt 4315
_reflns_number_total 7522
_reflns_threshold_expression >2\s(I)
_cod_data_source_file c4ce00229f2.cif
_cod_data_source_block copy_4ia_35dnba_meoh_rtrpt
_cod_depositor_comments
;
The following automatic conversions were performed:

'_exptl_absorpt_correction_type' value 'Multi-scan' changed to
'multi-scan' according to
/usr/data/users/saulius/crontab/automatic-downloads/rss-feeds/RSC/lib/dictionaries/cif_core.dic
dictionary named 'cif_core.dic' version 2.4.2 from 2011-04-26.

Automatic conversion script
Id: cif_fix_values 2281 2013-09-26 08:29:07Z andrius 

 Adding full bibliography for 7216532--7216537.cif.
;
_cod_original_sg_symbol_H-M P-1
_cod_database_code 7216533

loop_
_symmetry_equiv_pos_as_xyz
'x, y, z'
'-x, -y, -z'

loop_
_atom_site_label
_atom_site_type_symbol
_atom_site_fract_x
_atom_site_fract_y
_atom_site_fract_z
_atom_site_U_iso_or_equiv
_atom_site_adp_type
_atom_site_occupancy
_atom_site_symmetry_multiplicity
_atom_site_calc_flag
_atom_site_refinement_flags
_atom_site_disorder_assembly
_atom_site_disorder_group
O5A O 0.0402(18) 0.5426(10) 0.1159(10) 0.103(4) Uiso 0.538(16) 1 d PD A 1
N7A N 0.0286(17) 0.4470(10) 0.1168(12) 0.084(5) Uiso 0.538(16) 1 d PD A 1
O4A O 0.5342(15) 0.5293(10) 0.1164(9) 0.087(4) Uiso 0.538(16) 1 d P A 1
C101 C 0.537(2) 0.4332(16) 0.1137(16) 0.079(5) Uiso 0.538(16) 1 d PD A 1
O3A O 0.6281(18) 0.3717(14) 0.1010(13) 0.119(4) Uiso 0.538(16) 1 d P A 1
O6A O -0.082(2) 0.4003(17) 0.1118(16) 0.124(4) Uiso 0.538(16) 1 d PD A 1
N4A N 0.2548(9) 0.1156(5) 0.1558(5) 0.0827(19) Uani 0.538(16) 1 d PD A 1
O1A O 0.1487(8) 0.0706(5) 0.1592(5) 0.106(2) Uani 0.538(16) 1 d P A 1
O2A O 0.3655(8) 0.0738(5) 0.1640(6) 0.112(2) Uani 0.538(16) 1 d P A 1
C19A C 0.2699(12) 0.2264(5) 0.1398(11) 0.065(2) Uiso 0.538(16) 1 d PGD A 1
C20A C 0.3932(10) 0.2767(7) 0.1320(10) 0.066(2) Uiso 0.538(16) 1 d PG A 1
H20A H 0.4724 0.2389 0.1351 0.079 Uiso 0.538(16) 1 calc PR A 1
C21A C 0.3980(11) 0.3834(7) 0.1196(9) 0.068(2) Uiso 0.538(16) 1 d PGD A 1
C22A C 0.2795(13) 0.4398(5) 0.1149(9) 0.061(2) Uiso 0.538(16) 1 d PG A 1
H22A H 0.2827 0.5112 0.1066 0.074 Uiso 0.538(16) 1 calc PR A 1
C23A C 0.1563(11) 0.3895(7) 0.1227(9) 0.065(2) Uiso 0.538(16) 1 d PGD A 1
C24A C 0.1515(10) 0.2828(7) 0.1351(11) 0.066(2) Uiso 0.538(16) 1 d PG A 1
H24A H 0.0690 0.2492 0.1403 0.079 Uiso 0.538(16) 1 calc PR A 1
O5B O -0.0302(17) 0.5286(10) 0.1121(10) 0.079(4) Uiso 0.462(16) 1 d P A 2
C100 C -0.029(2) 0.4336(17) 0.1132(16) 0.069(5) Uiso 0.462(16) 1 d PD A 2
O4B O 0.4617(18) 0.5477(10) 0.1098(10) 0.090(4) Uiso 0.462(16) 1 d PD A 2
N21B N 0.4771(18) 0.4520(11) 0.1152(12) 0.077(5) Uiso 0.462(16) 1 d PD A 2
O3B O 0.588(2) 0.4087(19) 0.1144(18) 0.119(4) Uiso 0.462(16) 1 d PD A 2
O6B O -0.126(2) 0.3681(17) 0.1015(17) 0.124(4) Uiso 0.462(16) 1 d P A 2
N4B N 0.2548(9) 0.1156(5) 0.1558(5) 0.0827(19) Uani 0.462(16) 1 d PD A 2
O1B O 0.1487(8) 0.0706(5) 0.1592(5) 0.106(2) Uani 0.462(16) 1 d P A 2
O2B O 0.3655(8) 0.0738(5) 0.1640(6) 0.112(2) Uani 0.462(16) 1 d P A 2
C19B C 0.2389(13) 0.2268(6) 0.1402(13) 0.065(2) Uiso 0.462(16) 1 d PGD A 2
C20B C 0.3565(12) 0.2853(8) 0.1355(12) 0.066(2) Uiso 0.462(16) 1 d PG A 2
H20B H 0.4396 0.2533 0.1416 0.079 Uiso 0.462(16) 1 calc PR A 2
C21B C 0.3500(13) 0.3916(8) 0.1217(11) 0.068(2) Uiso 0.462(16) 1 d PGD A 2
C22B C 0.2257(15) 0.4394(6) 0.1125(10) 0.061(2) Uiso 0.462(16) 1 d PG A 2
H22B H 0.2214 0.5105 0.1033 0.074 Uiso 0.462(16) 1 calc PR A 2
C23B C 0.1081(13) 0.3809(8) 0.1172(11) 0.065(2) Uiso 0.462(16) 1 d PGD A 2
C24B C 0.1146(12) 0.2746(8) 0.1311(12) 0.066(2) Uiso 0.462(16) 1 d PG A 2
H24B H 0.0359 0.2355 0.1342 0.079 Uiso 0.462(16) 1 calc PR A 2
N5A N 0.9964(15) 0.1731(10) 0.3774(11) 0.074(3) Uiso 0.541(16) 1 d PD B 3
O11A O 0.9860(17) 0.2688(10) 0.3694(11) 0.101(3) Uiso 0.541(16) 1 d PD B 3
O12A O 1.1084(18) 0.1286(15) 0.3797(15) 0.105(3) Uiso 0.541(16) 1 d PD B 3
C201 C 0.4886(18) 0.1561(13) 0.3817(13) 0.065(2) Uiso 0.541(16) 1 d PD B 3
O7A O 0.4860(17) 0.2528(10) 0.3789(10) 0.094(3) Uiso 0.541(16) 1 d P B 3
O8A O 0.3969(16) 0.0959(12) 0.3895(12) 0.098(3) Uiso 0.541(16) 1 d P B 3
N6A N 0.7753(8) -0.1626(4) 0.3882(5) 0.0735(17) Uani 0.541(16) 1 d PD B 3
O9A O 0.6687(7) -0.2079(4) 0.3898(5) 0.0940(18) Uani 0.541(16) 1 d P B 3
O10A O 0.8837(7) -0.2051(4) 0.3871(5) 0.103(2) Uani 0.541(16) 1 d P B 3
C13A C 0.7582(11) -0.0525(5) 0.3843(11) 0.059(2) Uiso 0.541(16) 1 d PGD B 3
C14A C 0.8760(9) 0.0062(7) 0.3818(10) 0.061(2) Uiso 0.541(16) 1 d PG B 3
H14A H 0.9589 -0.0269 0.3816 0.073 Uiso 0.541(16) 1 calc PR B 3
C15A C 0.8700(10) 0.1142(6) 0.3796(9) 0.059(2) Uiso 0.541(16) 1 d PGD B 3
C16A C 0.7461(12) 0.1636(5) 0.3799(9) 0.059(2) Uiso 0.541(16) 1 d PG B 3
H16A H 0.7421 0.2359 0.3785 0.070 Uiso 0.541(16) 1 calc PR B 3
C17A C 0.6283(10) 0.1049(7) 0.3824(9) 0.056(2) Uiso 0.541(16) 1 d PGD B 3
C18A C 0.6343(10) -0.0031(7) 0.3846(10) 0.0581(19) Uiso 0.541(16) 1 d PG B 3
H18A H 0.5555 -0.0424 0.3863 0.070 Uiso 0.541(16) 1 calc PR B 3
C200 C 1.049(2) 0.1697(17) 0.3794(17) 0.074(3) Uiso 0.459(16) 1 d PD B 4
O11B O 1.044(2) 0.2632(14) 0.3678(13) 0.101(3) Uiso 0.459(16) 1 d P B 4
O12B O 1.145(2) 0.1156(17) 0.3950(16) 0.105(3) Uiso 0.459(16) 1 d P B 4
N20B N 0.5426(17) 0.1701(10) 0.3877(11) 0.065(2) Uiso 0.459(16) 1 d PD B 4
O7B O 0.545(2) 0.2650(11) 0.3747(12) 0.094(3) Uiso 0.459(16) 1 d PD B 4
O8B O 0.4347(19) 0.1252(16) 0.4053(15) 0.098(3) Uiso 0.459(16) 1 d PD B 4
N6B N 0.7753(8) -0.1626(4) 0.3882(5) 0.0735(17) Uani 0.459(16) 1 d PD B 4
O9B O 0.6687(7) -0.2079(4) 0.3898(5) 0.0940(18) Uani 0.459(16) 1 d P B 4
O10B O 0.8837(7) -0.2051(4) 0.3871(5) 0.103(2) Uani 0.459(16) 1 d P B 4
C13B C 0.7873(13) -0.0468(6) 0.3860(13) 0.059(2) Uiso 0.459(16) 1 d PGD B 4
C14B C 0.9098(12) 0.0058(8) 0.3839(12) 0.061(2) Uiso 0.459(16) 1 d PG B 4
H14B H 0.9896 -0.0315 0.3830 0.073 Uiso 0.459(16) 1 calc PR B 4
C15B C 0.9132(12) 0.1141(8) 0.3832(11) 0.059(2) Uiso 0.459(16) 1 d PGD B 4
C16B C 0.7940(14) 0.1699(6) 0.3846(10) 0.059(2) Uiso 0.459(16) 1 d PG B 4
H16B H 0.7962 0.2424 0.3841 0.070 Uiso 0.459(16) 1 calc PR B 4
C17B C 0.6714(12) 0.1173(8) 0.3867(10) 0.056(2) Uiso 0.459(16) 1 d PGD B 4
C18B C 0.6680(11) 0.0090(8) 0.3874(11) 0.0581(19) Uiso 0.459(16) 1 d PG B 4
H18B H 0.5860 -0.0262 0.3888 0.070 Uiso 0.459(16) 1 calc PR B 4
O15A O 0.278(2) 0.4402(8) 0.6440(8) 0.069(4) Uiso 0.50(3) 1 d P C 5
C50A C 0.239(2) 0.5447(15) 0.639(2) 0.073(6) Uiso 0.50(3) 1 d P C 5
H50A H 0.1430 0.5491 0.6434 0.109 Uiso 0.50(3) 1 calc PR C 5
H50B H 0.2669 0.5700 0.5758 0.109 Uiso 0.50(3) 1 calc PR C 5
H50C H 0.2806 0.5864 0.6962 0.109 Uiso 0.50(3) 1 calc PR C 5
O15B O 0.209(2) 0.4373(8) 0.6410(7) 0.064(4) Uiso 0.50(3) 1 d P C 6
C50B C 0.239(2) 0.5469(16) 0.676(2) 0.081(6) Uiso 0.50(3) 1 d P C 6
H50D H 0.2588 0.5522 0.7486 0.121 Uiso 0.50(3) 1 calc PR C 6
H50E H 0.1619 0.5892 0.6616 0.121 Uiso 0.50(3) 1 calc PR C 6
H50F H 0.3145 0.5710 0.6401 0.121 Uiso 0.50(3) 1 calc PR C 6
N8 N 1.2642(6) 0.3747(4) 0.4326(5) 0.0734(17) Uani 1 1 d . . .
I1 I 0.75208(7) 1.12113(4) 0.07349(5) 0.0934(3) Uani 1 1 d . . .
N1 N 0.7584(7) 0.6434(5) 0.1651(5) 0.0728(16) Uani 1 1 d . . .
C1 C 0.7528(9) 0.9613(6) 0.1009(6) 0.0711(19) Uani 1 1 d . . .
C4 C 0.7567(7) 0.7527(5) 0.1406(5) 0.0596(16) Uani 1 1 d . . .
C5 C 0.8765(8) 0.8056(6) 0.1309(6) 0.0702(19) Uani 1 1 d . . .
H5 H 0.9578 0.7712 0.1383 0.084 Uiso 1 1 calc R . .
C3 C 0.6363(8) 0.8045(6) 0.1315(6) 0.0682(18) Uani 1 1 d . . .
H3 H 0.5556 0.7695 0.1397 0.082 Uiso 1 1 calc R . .
C6 C 0.8752(8) 0.9102(6) 0.1099(6) 0.0719(19) Uani 1 1 d . . .
H6 H 0.9555 0.9459 0.1018 0.086 Uiso 1 1 calc R . .
C2 C 0.6359(8) 0.9088(6) 0.1099(6) 0.0718(19) Uani 1 1 d . . .
H2 H 0.5546 0.9429 0.1016 0.086 Uiso 1 1 calc R . .
I2 I 1.26642(7) 0.83516(5) 0.28872(6) 0.1027(3) Uani 1 1 d . . .
C10 C 1.2652(7) 0.4781(5) 0.3953(5) 0.0601(16) Uani 1 1 d . . .
C7 C 1.2655(8) 0.6809(6) 0.3350(6) 0.0681(18) Uani 1 1 d . . .
C9 C 1.1468(8) 0.5310(6) 0.3798(6) 0.074(2) Uani 1 1 d . . .
H9 H 1.0652 0.4978 0.3900 0.089 Uiso 1 1 calc R . .
C8 C 1.1466(8) 0.6314(6) 0.3499(6) 0.076(2) Uani 1 1 d . . .
H8 H 1.0657 0.6655 0.3398 0.092 Uiso 1 1 calc R . .
C11 C 1.3855(7) 0.5282(6) 0.3794(6) 0.0691(19) Uani 1 1 d . . .
H11 H 1.4662 0.4936 0.3888 0.083 Uiso 1 1 calc R . .
C12 C 1.3865(7) 0.6302(6) 0.3493(6) 0.073(2) Uani 1 1 d . . .
H12 H 1.4675 0.6640 0.3390 0.088 Uiso 1 1 calc R . .

loop_
_atom_site_aniso_label
_atom_site_aniso_U_11
_atom_site_aniso_U_22
_atom_site_aniso_U_33
_atom_site_aniso_U_23
_atom_site_aniso_U_13
_atom_site_aniso_U_12
N4A 0.105(6) 0.072(4) 0.071(4) 0.007(3) 0.002(4) 0.005(4)
O1A 0.115(5) 0.078(4) 0.126(5) 0.016(4) 0.008(4) -0.021(4)
O2A 0.122(6) 0.081(4) 0.136(6) 0.021(4) 0.007(4) 0.023(4)
N4B 0.105(6) 0.072(4) 0.071(4) 0.007(3) 0.002(4) 0.005(4)
O1B 0.115(5) 0.078(4) 0.126(5) 0.016(4) 0.008(4) -0.021(4)
O2B 0.122(6) 0.081(4) 0.136(6) 0.021(4) 0.007(4) 0.023(4)
N6A 0.097(5) 0.050(3) 0.074(4) 0.003(3) -0.001(4) 0.009(4)
O9A 0.111(5) 0.054(3) 0.118(5) 0.008(3) 0.005(4) -0.008(3)
O10A 0.116(5) 0.058(3) 0.135(6) 0.008(3) 0.008(4) 0.029(3)
N6B 0.097(5) 0.050(3) 0.074(4) 0.003(3) -0.001(4) 0.009(4)
O9B 0.111(5) 0.054(3) 0.118(5) 0.008(3) 0.005(4) -0.008(3)
O10B 0.116(5) 0.058(3) 0.135(6) 0.008(3) 0.008(4) 0.029(3)
N8 0.071(4) 0.047(3) 0.103(5) 0.010(3) -0.001(3) 0.007(3)
I1 0.1189(6) 0.0609(3) 0.1022(5) 0.0184(3) 0.0041(4) 0.0025(3)
N1 0.078(4) 0.058(3) 0.082(4) 0.009(3) 0.000(3) 0.000(3)
C1 0.085(6) 0.065(4) 0.064(4) 0.006(3) 0.002(4) 0.003(4)
C4 0.069(5) 0.051(4) 0.060(4) 0.004(3) 0.004(3) 0.001(3)
C5 0.067(5) 0.068(5) 0.077(5) 0.009(4) 0.004(4) 0.011(4)
C3 0.058(4) 0.074(5) 0.073(5) 0.010(4) 0.005(3) 0.002(4)
C6 0.063(5) 0.072(5) 0.082(5) 0.007(4) 0.005(4) -0.004(4)
C2 0.066(5) 0.070(5) 0.080(5) 0.010(4) 0.000(4) 0.006(4)
I2 0.1026(5) 0.0697(4) 0.1410(6) 0.0411(4) 0.0073(4) 0.0053(3)
C10 0.057(4) 0.051(4) 0.071(4) 0.003(3) -0.002(3) 0.000(3)
C7 0.071(5) 0.064(4) 0.071(5) 0.011(3) 0.003(4) -0.001(4)
C9 0.060(5) 0.061(4) 0.103(6) 0.018(4) 0.002(4) 0.000(3)
C8 0.062(5) 0.081(5) 0.087(5) 0.016(4) -0.001(4) 0.021(4)
C11 0.051(4) 0.065(4) 0.092(5) 0.014(4) 0.003(4) 0.010(3)
C12 0.053(4) 0.074(5) 0.094(6) 0.014(4) 0.006(4) 0.001(4)

loop_
_atom_type_symbol
_atom_type_description
_atom_type_scat_dispersion_real
_atom_type_scat_dispersion_imag
_atom_type_scat_source
C C 0.0033 0.0016 'International Tables Vol C Tables 4.2.6.8 and 6.1.1.4'
H H 0.0000 0.0000 'International Tables Vol C Tables 4.2.6.8 and 6.1.1.4'
I I -0.4742 1.8119 'International Tables Vol C Tables 4.2.6.8 and 6.1.1.4'
N N 0.0061 0.0033 'International Tables Vol C Tables 4.2.6.8 and 6.1.1.4'
O O 0.0106 0.0060 'International Tables Vol C Tables 4.2.6.8 and 6.1.1.4'

loop_
_geom_angle_atom_site_label_1
_geom_angle_atom_site_label_2
_geom_angle_atom_site_label_3
_geom_angle
O5A N7A O6A 123.4(16)
O5A N7A C23A 115.3(13)
O6A N7A C23A 121.3(14)
O3A C101 O4A 131.8(17)
O3A C101 C21A 114.9(15)
O4A C101 C21A 113.1(17)
O1A N4A O2A 124.4(7)
O1A N4A C19A 124.6(9)
O2A N4A C19A 111.0(8)
C20A C19A C24A 120.0
C20A C19A N4A 124.0(7)
C24A C19A N4A 116.0(7)
C21A C20A C19A 120.0
C20A C21A C22A 120.0
C20A C21A C101 116.9(10)
C22A C21A C101 123.1(10)
C23A C22A C21A 120.0
C22A C23A C24A 120.0
C22A C23A N7A 121.3(8)
C24A C23A N7A 118.7(8)
C23A C24A C19A 120.0
O5B C100 O6B 129.6(18)
O5B C100 C23B 117.4(19)
O6B C100 C23B 112.6(16)
O3B N21B O4B 124.0(17)
O3B N21B C21B 121.5(15)
O4B N21B C21B 114.5(14)
C20B C19B C24B 120.0
C19B C20B C21B 120.0
C22B C21B C20B 120.0
C22B C21B N21B 121.0(9)
C20B C21B N21B 119.0(9)
C21B C22B C23B 120.0
C24B C23B C22B 120.0
C24B C23B C100 119.4(11)
C22B C23B C100 120.6(11)
C23B C24B C19B 120.0
O11A N5A O12A 122.3(14)
O11A N5A C15A 116.0(11)
O12A N5A C15A 121.6(13)
O8A C201 O7A 129.0(14)
O8A C201 C17A 114.1(13)
O7A C201 C17A 116.8(14)
O9A N6A O10A 124.5(7)
O9A N6A C13A 111.6(7)
O10A N6A C13A 123.9(8)
C14A C13A C18A 120.0
C14A C13A N6A 115.6(7)
C18A C13A N6A 124.4(7)
C13A C14A C15A 120.0
C16A C15A C14A 120.0
C16A C15A N5A 121.7(7)
C14A C15A N5A 118.3(7)
C17A C16A C15A 120.0
C16A C17A C18A 120.0
C16A C17A C201 121.9(8)
C18A C17A C201 118.1(8)
C17A C18A C13A 120.0
O12B C200 O11B 129.6(18)
O12B C200 C15B 114.6(18)
O11B C200 C15B 115.6(18)
O7B N20B O8B 120.4(15)
O7B N20B C17B 116.6(12)
O8B N20B C17B 123.0(13)
C14B C13B C18B 120.0
C13B C14B C15B 120.0
C16B C15B C14B 120.0
C16B C15B C200 121.1(11)
C14B C15B C200 118.9(11)
C15B C16B C17B 120.0
C18B C17B C16B 120.0
C18B C17B N20B 116.8(8)
C16B C17B N20B 123.2(8)
C17B C18B C13B 120.0
C2 C1 C6 120.3(7)
C2 C1 I1 120.4(6)
C6 C1 I1 119.3(6)
C5 C4 C3 119.9(7)
C5 C4 N1 119.6(6)
C3 C4 N1 120.4(6)
C4 C5 C6 119.8(7)
C4 C3 C2 120.0(7)
C5 C6 C1 119.6(7)
C1 C2 C3 120.5(7)
C9 C10 C11 118.5(6)
C9 C10 N8 120.9(6)
C11 C10 N8 120.4(6)
C8 C7 C12 120.4(7)
C8 C7 I2 120.1(6)
C12 C7 I2 119.5(6)
C8 C9 C10 121.6(7)
C7 C8 C9 119.8(7)
C10 C11 C12 120.4(6)
C7 C12 C11 119.4(7)

loop_
_geom_bond_atom_site_label_1
_geom_bond_atom_site_label_2
_geom_bond_distance
O5A N7A 1.231(13)
N7A O6A 1.246(16)
N7A C23A 1.477(13)
O4A C101 1.23(2)
C101 O3A 1.21(2)
C101 C21A 1.524(16)
N4A O1A 1.202(9)
N4A O2A 1.234(9)
N4A C19A 1.458(9)
C19A C20A 1.3900
C19A C24A 1.3900
C20A C21A 1.3900
C21A C22A 1.3900
C22A C23A 1.3900
C23A C24A 1.3900
O5B C100 1.22(2)
C100 O6B 1.27(3)
C100 C23B 1.528(16)
O4B N21B 1.244(14)
N21B O3B 1.239(17)
N21B C21B 1.485(14)
C19B C20B 1.3900
C19B C24B 1.3900
C20B C21B 1.3900
C21B C22B 1.3900
C22B C23B 1.3900
C23B C24B 1.3900
N5A O11A 1.244(14)
N5A O12A 1.258(15)
N5A C15A 1.463(12)
C201 O8A 1.20(2)
C201 O7A 1.245(18)
C201 C17A 1.542(14)
N6A O9A 1.206(9)
N6A O10A 1.212(9)
N6A C13A 1.428(8)
C13A C14A 1.3900
C13A C18A 1.3900
C14A C15A 1.3900
C15A C16A 1.3900
C16A C17A 1.3900
C17A C18A 1.3900
C200 O12B 1.21(3)
C200 O11B 1.22(2)
C200 C15B 1.525(16)
N20B O7B 1.242(14)
N20B O8B 1.249(16)
N20B C17B 1.454(13)
C13B C14B 1.3900
C13B C18B 1.3900
C14B C15B 1.3900
C15B C16B 1.3900
C16B C17B 1.3900
C17B C18B 1.3900
O15A C50A 1.40(2)
O15B C50B 1.47(2)
N8 C10 1.445(8)
I1 C1 2.106(8)
N1 C4 1.461(9)
C1 C2 1.351(11)
C1 C6 1.394(11)
C4 C5 1.380(10)
C4 C3 1.380(10)
C5 C6 1.389(10)
C3 C2 1.386(10)
I2 C7 2.110(7)
C10 C9 1.382(10)
C10 C11 1.382(10)
C7 C8 1.363(11)
C7 C12 1.387(10)
C9 C8 1.373(10)
C11 C12 1.393(10)
